data_2211453
loop_
_publ_author_name
'Zhou, Bin'
'Gao, Wen-Yuan'
'Zhang, Tie-Jun'
'Zhang, Jia-Xin'

_publ_section_title
;
 <i>tert</i>-Butyl 3-phenylcarbazate
;
_journal_coeditor_code HK2128
_journal_issue 12
_journal_name_full 'Acta Crystallographica Section E'
_journal_page_first o5393
_journal_page_last o5394
_journal_paper_doi 10.1107/S1600536806038608
_journal_volume 62
_journal_year 2006
_chemical_formula_iupac 'C11 H16 N2 O2'
_chemical_formula_moiety 'C11 H16 N2 O2'
_chemical_formula_sum 'C11 H16 N2 O2'
_chemical_formula_weight 208.26
_chemical_melting_point 362
_chemical_name_systematic
;
tert-Butyl 3-Phenylcarbazate
;
_space_group_IT_number 14
_symmetry_cell_setting monoclinic
_symmetry_space_group_name_Hall '-P 2ybc'
_symmetry_space_group_name_H-M 'P 1 21/c 1'
_atom_sites_solution_hydrogens geom
_atom_sites_solution_primary direct
_atom_sites_solution_secondary difmap
_cell_angle_alpha 90.00
_cell_angle_beta 101.814(7)
_cell_angle_gamma 90.00
_cell_formula_units_Z 4
_cell_length_a 10.236(4)
_cell_length_b 13.662(6)
_cell_length_c 8.628(3)
_cell_measurement_reflns_used 1116
_cell_measurement_temperature 294(2)
_cell_measurement_theta_max 26.35
_cell_measurement_theta_min 2.98
_cell_volume 1181.0(8)
_computing_cell_refinement SMART
_computing_data_collection 'SMART (Bruker, 1997)'
_computing_data_reduction 'SAINT (Bruker, 1997)'
_computing_molecular_graphics 'SHELXTL (Bruker, 1997)'
_computing_publication_material SHELXTL
_computing_structure_refinement 'SHELXL97 (Sheldrick, 1997)'
_computing_structure_solution 'SHELXS97 (Sheldrick, 1997)'
_diffrn_ambient_temperature 294(2)
_diffrn_measured_fraction_theta_full 0.982
_diffrn_measured_fraction_theta_max 0.982
_diffrn_measurement_device_type 'Bruker SMART CCD area-detector'
_diffrn_measurement_method '\f and \w'
_diffrn_radiation_monochromator graphite
_diffrn_radiation_source 'fine-focus sealed tube'
_diffrn_radiation_type MoK\a
_diffrn_radiation_wavelength 0.71073
_diffrn_reflns_av_R_equivalents 0.0678
_diffrn_reflns_av_sigmaI/netI 0.0807
_diffrn_reflns_limit_h_max 12
_diffrn_reflns_limit_h_min -12
_diffrn_reflns_limit_k_max 15
_diffrn_reflns_limit_k_min -17
_diffrn_reflns_limit_l_max 10
_diffrn_reflns_limit_l_min -6
_diffrn_reflns_number 6439
_diffrn_reflns_theta_full 26.47
_diffrn_reflns_theta_max 26.47
_diffrn_reflns_theta_min 2.03
_exptl_absorpt_coefficient_mu 0.082
_exptl_absorpt_correction_T_max 0.9919
_exptl_absorpt_correction_T_min 0.9839
_exptl_absorpt_correction_type multi-scan
_exptl_absorpt_process_details '(SADABS; Sheldrick, 1996)'
_exptl_crystal_colour colourless
_exptl_crystal_density_diffrn 1.171
_exptl_crystal_density_method 'not measured'
_exptl_crystal_description needle
_exptl_crystal_F_000 448
_exptl_crystal_size_max 0.20
_exptl_crystal_size_mid 0.14
_exptl_crystal_size_min 0.10
_refine_diff_density_max 0.154
_refine_diff_density_min -0.139
_refine_ls_extinction_coef 0.011(2)
_refine_ls_extinction_expression Fc^*^=kFc[1+0.001xFc^2^\l^3^/sin(2\q)]^-1/4^
_refine_ls_extinction_method SHELXL97
_refine_ls_goodness_of_fit_ref 1.028
_refine_ls_hydrogen_treatment mixed
_refine_ls_matrix_type full
_refine_ls_number_parameters 146
_refine_ls_number_reflns 2400
_refine_ls_number_restraints 0
_refine_ls_restrained_S_all 1.028
_refine_ls_R_factor_all 0.1413
_refine_ls_R_factor_gt 0.0527
_refine_ls_shift/su_max 0.004
_refine_ls_shift/su_mean 0.000
_refine_ls_structure_factor_coef Fsqd
_refine_ls_weighting_details 'calc w=1/[\s^2^(Fo^2^)+(0.0463P)^2^+0.1989P] where P=(Fo^2^+2Fc^2^)/3'
_refine_ls_weighting_scheme calc
_refine_ls_wR_factor_gt 0.1147
_refine_ls_wR_factor_ref 0.1448
_reflns_number_gt 1102
_reflns_number_total 2400
_reflns_threshold_expression I>2\s(I)
_cod_data_source_file hk2128.cif
_cod_data_source_block I
_cod_original_cell_volume 1180.9(8)
_cod_original_sg_symbol_H-M 'P 21/c'
_cod_database_code 2211453
_cod_database_fobs_code 2211453

loop_
_symmetry_equiv_pos_as_xyz
'x, y, z'
'-x, y+1/2, -z+1/2'
'-x, -y, -z'
'x, -y-1/2, z-1/2'

loop_
_atom_site_type_symbol
_atom_site_label
_atom_site_fract_x
_atom_site_fract_y
_atom_site_fract_z
_atom_site_U_iso_or_equiv
_atom_site_adp_type
_atom_site_calc_flag
_atom_site_refinement_flags
_atom_site_occupancy
O O1 0.4088(2) 0.33299(14) -0.0967(2) 0.0625(6) Uani d . 1
O O2 0.35236(18) 0.34911(14) 0.14266(18) 0.0572(6) Uani d . 1
N N1 0.5148(3) 0.15074(18) 0.0065(3) 0.0594(7) Uani d . 1
H H1 0.462(3) 0.145(2) -0.083(4) 0.071 Uiso d . 1
N N2 0.4619(3) 0.21894(19) 0.0961(3) 0.0607(8) Uani d . 1
H H2 0.442(3) 0.198(2) 0.181(3) 0.073 Uiso d . 1
C C1 0.6518(3) 0.15381(19) 0.0086(3) 0.0479(7) Uani d . 1
C C2 0.7005(3) 0.0938(2) -0.0965(3) 0.0608(8) Uani d . 1
H H2A 0.6418 0.0567 -0.1701 0.073 Uiso calc R 1
C C3 0.8349(4) 0.0892(3) -0.0919(4) 0.0725(10) Uani d . 1
H H3 0.8663 0.0492 -0.1634 0.087 Uiso calc R 1
C C4 0.9236(4) 0.1421(3) 0.0154(4) 0.0771(10) Uani d . 1
H H4 1.0147 0.1379 0.0179 0.093 Uiso calc R 1
C C5 0.8761(3) 0.2018(2) 0.1199(4) 0.0745(10) Uani d . 1
H H5 0.9357 0.2382 0.1936 0.089 Uiso calc R 1
C C6 0.7402(3) 0.2084(2) 0.1164(3) 0.0624(8) Uani d . 1
H H6 0.7089 0.2495 0.1867 0.075 Uiso calc R 1
C C7 0.4081(3) 0.3034(2) 0.0346(3) 0.0483(7) Uani d . 1
C C8 0.2499(3) 0.4251(2) 0.0969(3) 0.0513(7) Uani d . 1
C C9 0.1439(3) 0.3891(3) -0.0392(4) 0.0928(12) Uani d . 1
H H9A 0.1813 0.3826 -0.1320 0.139 Uiso calc R 1
H H9B 0.0715 0.4352 -0.0595 0.139 Uiso calc R 1
H H9C 0.1113 0.3267 -0.0127 0.139 Uiso calc R 1
C C10 0.3151(4) 0.5177(2) 0.0584(4) 0.0930(12) Uani d . 1
H H10A 0.3875 0.5340 0.1441 0.139 Uiso calc R 1
H H10B 0.2508 0.5698 0.0432 0.139 Uiso calc R 1
H H10C 0.3486 0.5086 -0.0367 0.139 Uiso calc R 1
C C11 0.1951(3) 0.4359(3) 0.2460(3) 0.0780(10) Uani d . 1
H H11A 0.1568 0.3749 0.2695 0.117 Uiso calc R 1
H H11B 0.1277 0.4859 0.2307 0.117 Uiso calc R 1
H H11C 0.2660 0.4538 0.3325 0.117 Uiso calc R 1

loop_
_atom_site_aniso_label
_atom_site_aniso_U_11
_atom_site_aniso_U_22
_atom_site_aniso_U_33
_atom_site_aniso_U_12
_atom_site_aniso_U_13
_atom_site_aniso_U_23
O1 0.0900(16) 0.0641(14) 0.0374(10) 0.0089(11) 0.0227(10) 0.0019(9)
O2 0.0685(14) 0.0711(14) 0.0350(10) 0.0238(11) 0.0175(10) 0.0020(9)
N1 0.0654(19) 0.0665(18) 0.0480(14) 0.0111(14) 0.0153(13) -0.0097(13)
N2 0.0805(19) 0.0670(18) 0.0418(14) 0.0246(14) 0.0295(13) 0.0090(12)
C1 0.059(2) 0.0455(17) 0.0413(15) 0.0111(15) 0.0156(14) 0.0049(13)
C2 0.077(2) 0.063(2) 0.0444(17) 0.0156(17) 0.0179(16) -0.0029(14)
C3 0.092(3) 0.072(2) 0.061(2) 0.027(2) 0.034(2) 0.0056(17)
C4 0.073(2) 0.080(3) 0.085(3) 0.018(2) 0.034(2) 0.015(2)
C5 0.069(2) 0.074(2) 0.077(2) -0.0038(19) 0.0070(19) -0.0005(18)
C6 0.075(2) 0.055(2) 0.0593(19) 0.0062(17) 0.0175(17) -0.0082(15)
C7 0.0562(19) 0.0554(19) 0.0353(14) 0.0018(15) 0.0140(14) -0.0035(13)
C8 0.0497(18) 0.0548(18) 0.0487(17) 0.0061(15) 0.0088(14) 0.0012(13)
C9 0.067(2) 0.121(3) 0.080(2) 0.010(2) -0.008(2) -0.020(2)
C10 0.128(3) 0.060(2) 0.101(3) -0.004(2) 0.047(2) 0.0010(19)
C11 0.081(2) 0.087(3) 0.075(2) 0.0208(19) 0.0374(19) -0.0028(18)

loop_
_atom_type_symbol
_atom_type_description
_atom_type_scat_dispersion_real
_atom_type_scat_dispersion_imag
_atom_type_scat_source
C C 0.0033 0.0016 'International Tables Vol C Tables 4.2.6.8 and 6.1.1.4'
H H 0.0000 0.0000 'International Tables Vol C Tables 4.2.6.8 and 6.1.1.4'
N N 0.0061 0.0033 'International Tables Vol C Tables 4.2.6.8 and 6.1.1.4'
O O 0.0106 0.0060 'International Tables Vol C Tables 4.2.6.8 and 6.1.1.4'

loop_
_geom_angle_atom_site_label_1
_geom_angle_atom_site_label_2
_geom_angle_atom_site_label_3
_geom_angle
_geom_angle_publ_flag
C7 O2 C8 121.6(2) ?
N2 N1 C1 118.4(3) yes
N2 N1 H1 108(2) ?
C1 N1 H1 118(2) ?
C7 N2 N1 122.2(2) yes
C7 N2 H2 119(2) ?
N1 N2 H2 116(2) ?
C6 C1 C2 119.1(3) ?
C6 C1 N1 122.9(3) ?
C2 C1 N1 117.8(3) ?
C3 C2 C1 120.1(3) ?
C3 C2 H2A 120.0 ?
C1 C2 H2A 120.0 ?
C4 C3 C2 121.4(3) ?
C4 C3 H3 119.3 ?
C2 C3 H3 119.3 ?
C3 C4 C5 118.9(3) ?
C3 C4 H4 120.5 ?
C5 C4 H4 120.5 ?
C4 C5 C6 120.7(3) ?
C4 C5 H5 119.7 ?
C6 C5 H5 119.7 ?
C1 C6 C5 119.8(3) ?
C1 C6 H6 120.1 ?
C5 C6 H6 120.1 ?
O1 C7 N2 125.5(2) yes
O1 C7 O2 125.6(3) ?
N2 C7 O2 108.9(2) yes
O2 C8 C10 109.3(2) ?
O2 C8 C9 109.8(2) ?
C10 C8 C9 112.6(3) ?
O2 C8 C11 102.1(2) ?
C10 C8 C11 111.4(3) ?
C9 C8 C11 111.2(3) ?
C8 C9 H9A 109.5 ?
C8 C9 H9B 109.5 ?
H9A C9 H9B 109.5 ?
C8 C9 H9C 109.5 ?
H9A C9 H9C 109.5 ?
H9B C9 H9C 109.5 ?
C8 C10 H10A 109.5 ?
C8 C10 H10B 109.5 ?
H10A C10 H10B 109.5 ?
C8 C10 H10C 109.5 ?
H10A C10 H10C 109.5 ?
H10B C10 H10C 109.5 ?
C8 C11 H11A 109.5 ?
C8 C11 H11B 109.5 ?
H11A C11 H11B 109.5 ?
C8 C11 H11C 109.5 ?
H11A C11 H11C 109.5 ?
H11B C11 H11C 109.5 ?

loop_
_geom_bond_atom_site_label_1
_geom_bond_atom_site_label_2
_geom_bond_distance
_geom_bond_publ_flag
O1 C7 1.204(3) yes
O2 C7 1.343(3) yes
O2 C8 1.471(3) yes
N1 N2 1.389(3) yes
N1 C1 1.399(4) yes
N1 H1 0.85(3) ?
N2 C7 1.340(3) yes
N2 H2 0.85(3) ?
C1 C6 1.376(4) ?
C1 C2 1.388(4) ?
C2 C3 1.369(4) ?
C2 H2A 0.9300 ?
C3 C4 1.364(4) ?
C3 H3 0.9300 ?
C4 C5 1.376(4) ?
C4 H4 0.9300 ?
C5 C6 1.389(4) ?
C5 H5 0.9300 ?
C6 H6 0.9300 ?
C8 C10 1.499(4) ?
C8 C9 1.509(4) ?
C8 C11 1.512(4) ?
C9 H9A 0.9600 ?
C9 H9B 0.9600 ?
C9 H9C 0.9600 ?
C10 H10A 0.9600 ?
C10 H10B 0.9600 ?
C10 H10C 0.9600 ?
C11 H11A 0.9600 ?
C11 H11B 0.9600 ?
C11 H11C 0.9600 ?

loop_
_geom_hbond_atom_site_label_D
_geom_hbond_atom_site_label_H
_geom_hbond_atom_site_label_A
_geom_hbond_site_symmetry_A
_geom_hbond_distance_DH
_geom_hbond_distance_HA
_geom_hbond_distance_DA
_geom_hbond_angle_DHA
N2 H2 O1 4_566 0.85(3) 2.05(3) 2.900(3) 171(3)
N1 H1 O2 4_565 0.85(3) 2.40(3) 3.237(3) 167(3)

loop_
_geom_torsion_atom_site_label_1
_geom_torsion_atom_site_label_2
_geom_torsion_atom_site_label_3
_geom_torsion_atom_site_label_4
_geom_torsion
_geom_torsion_publ_flag
C1 N1 N2 C7 94.2(3) yes
N2 N1 C1 C6 12.4(4) ?
N2 N1 C1 C2 -171.9(2) ?
C6 C1 C2 C3 0.2(4) ?
N1 C1 C2 C3 -175.6(3) ?
C1 C2 C3 C4 0.5(5) ?
C2 C3 C4 C5 -0.6(5) ?
C3 C4 C5 C6 -0.1(5) ?
C2 C1 C6 C5 -0.8(4) ?
N1 C1 C6 C5 174.8(3) ?
C4 C5 C6 C1 0.7(5) ?
N1 N2 C7 O1 -6.2(5) yes
N1 N2 C7 O2 173.2(3) yes
C8 O2 C7 O1 19.6(4) ?
C8 O2 C7 N2 -159.8(2) ?
C7 O2 C8 C10 -75.2(3) ?
C7 O2 C8 C9 48.7(3) ?
C7 O2 C8 C11 166.7(2) ?

loop_
_cod_related_entry_id
_cod_related_entry_database
_cod_related_entry_code
1 ChemSpider 2960271
